data_2006976
loop_
_publ_author_name
'Panneerselvam, Kaliyamoorthy'
'Lu, Tian-Huey'
'Chi, Ta-Yung'
'Chung, Chung-Sun'
'Chen, Yuan-Jang'
'Kwan, Keh-Shin'

_publ_section_title
;(<i>C</i>-<i>meso</i>-5,5,7,12,12,14-Hexamethyl-1,4,8,11-tetraazacyclotetradecane-<i>N</i>^1^-acetato-<i>N</i>,<i>N</i>',<i>N</i>'',<i>N</i>''',<i>O</i>)copper(II)
 Bromide Monohydrate
;
_journal_issue 1
_journal_name_full 'Acta Crystallographica Section C'
_journal_page_first 25
_journal_page_last 27
_journal_paper_doi 10.1107/S010827019701113X
_journal_volume 54
_journal_year 1998
_chemical_formula_iupac '[Cu (C18 H37 N4 O2)] Br, H2 O1'
_chemical_formula_moiety 'C18 H39 Br Cu N4 O3'
_chemical_formula_sum 'C18 H39 Br Cu N4 O3'
_chemical_formula_weight 502.98
_chemical_name_systematic
;
(C-meso-5,5,7,12,12,14-hexamethyl-1,4,8,11-tetraazacyclotetradecane-N-
acetato-N,N',N'',N''',O)copper(II) Bromide Monohydrate
;
_space_group_IT_number 2
_symmetry_cell_setting triclinic
_symmetry_space_group_name_Hall '-P 1'
_symmetry_space_group_name_H-M 'P -1'
_audit_creation_method SHELXL
_cell_angle_alpha 95.460(10)
_cell_angle_beta 108.260(10)
_cell_angle_gamma 107.740(10)
_cell_formula_units_Z 2
_cell_length_a 8.8150(10)
_cell_length_b 10.9050(10)
_cell_length_c 13.210(2)
_cell_measurement_reflns_used 25
_cell_measurement_temperature 293(2)
_cell_measurement_theta_max 25.13
_cell_measurement_theta_min 10.42
_cell_volume 1122.8(3)
_computing_cell_refinement XSCANS
_computing_data_collection 'XSCANS (Siemens, 1994)'
_computing_data_reduction XSCANS
_computing_molecular_graphics 'NRCVAX (Gabe el al., 1989)'
_computing_publication_material SHELXL93
_computing_structure_refinement 'SHELXL93 (Sheldrick, 1993)'
_computing_structure_solution 'SHELXS86 (Sheldrick, 1990)'
_diffrn_ambient_temperature 293(2)
_diffrn_measurement_device 'Siemens P4'
_diffrn_measurement_method \w/2\q
_diffrn_radiation_monochromator graphite
_diffrn_radiation_source 'fine-focus sealed tube'
_diffrn_radiation_type MoK\a
_diffrn_radiation_wavelength 0.71073
_diffrn_reflns_av_R_equivalents 0.046
_diffrn_reflns_av_sigmaI/netI 0.0733
_diffrn_reflns_limit_h_max 10
_diffrn_reflns_limit_h_min -10
_diffrn_reflns_limit_k_max 12
_diffrn_reflns_limit_k_min -12
_diffrn_reflns_limit_l_max 15
_diffrn_reflns_limit_l_min 0
_diffrn_reflns_number 4729
_diffrn_reflns_theta_max 25.00
_diffrn_reflns_theta_min 1.66
_diffrn_standards_decay_% 2
_diffrn_standards_interval_count 197
_diffrn_standards_number 3
_exptl_absorpt_coefficient_mu 2.777
_exptl_absorpt_correction_T_max 0.678
_exptl_absorpt_correction_T_min 0.257
_exptl_absorpt_correction_type '\y scans (North, Phillips & Mathews, 1968)'
_exptl_crystal_colour blue
_exptl_crystal_density_diffrn 1.488
_exptl_crystal_density_method 'not measured'
_exptl_crystal_description pillar
_exptl_crystal_F_000 526
_exptl_crystal_size_max 0.49
_exptl_crystal_size_mid 0.32
_exptl_crystal_size_min 0.14
_refine_diff_density_max 0.557
_refine_diff_density_min -0.849
_refine_ls_extinction_method none
_refine_ls_goodness_of_fit_all 1.024
_refine_ls_goodness_of_fit_obs 1.073
_refine_ls_hydrogen_treatment refxyz
_refine_ls_matrix_type full
_refine_ls_number_parameters 361
_refine_ls_number_reflns 3888
_refine_ls_number_restraints 0
_refine_ls_restrained_S_all 1.024
_refine_ls_restrained_S_obs 1.073
_refine_ls_R_factor_all 0.083
_refine_ls_R_factor_obs .048
_refine_ls_shift/esd_max -0.060
_refine_ls_shift/esd_mean 0.003
_refine_ls_structure_factor_coef Fsqd
_refine_ls_weighting_details 'w = 1/[\s^2^(Fo^2^)+(0.0646P)^2^] where P = (Fo^2^+2Fc^2^)/3'
_refine_ls_weighting_scheme calc
_refine_ls_wR_factor_all 0.123
_refine_ls_wR_factor_obs .106
_reflns_number_observed 2738
_reflns_number_total 3888
_reflns_observed_criterion >2sigma(I)
_cod_data_source_file ta1176.cif
_cod_data_source_block I
_cod_depositor_comments
;
The following automatic conversions were performed:

'_refine_ls_weighting_scheme' value 'calc w =
1/[\s^2^(Fo^2^)+(0.0646P)^2^] where P = (Fo^2^+2Fc^2^)/3' was changed
to 'calc'. New tag '_refine_ls_weighting_details' was created. The
value of the new tag was set to 'w = 1/[\s^2^(Fo^2^)+(0.0646P)^2^]
where P = (Fo^2^+2Fc^2^)/3'.

Automatic conversion script
Id: cif_fix_values 3143 2015-03-26 13:38:13Z robertas 
;
_cod_original_cell_volume 1122.8(2)
_cod_database_code 2006976

loop_
_symmetry_equiv_pos_as_xyz
'x, y, z'
'-x, -y, -z'

loop_
_atom_site_aniso_label
_atom_site_aniso_U_11
_atom_site_aniso_U_22
_atom_site_aniso_U_33
_atom_site_aniso_U_12
_atom_site_aniso_U_13
_atom_site_aniso_U_23
Cu1 .0220(3) .0253(3) .0256(3) .0098(2) .0088(2) .0046(2)
N1 .029(2) .026(2) .029(2) .013(2) .010(2) .003(2)
N2 .030(2) .025(2) .027(2) .010(2) .011(2) .007(2)
N3 .026(2) .032(2) .030(2) .012(2) .007(2) .006(2)
N4 .024(2) .027(2) .026(2) .006(2) .011(2) .005(2)
O1 .038(2) .047(2) .028(2) .016(2) .014(2) .004(2)
O2 .054(2) .055(3) .043(2) .009(2) .033(2) -.002(2)
C1 .025(3) .042(3) .037(3) .015(2) .005(2) .004(2)
C2 .023(3) .031(3) .046(3) .007(2) .007(2) .002(2)
C3 .033(3) .024(3) .043(3) .007(2) .017(2) .012(2)
C4 .045(3) .029(3) .047(3) .019(3) .018(3) .012(3)
C5 .042(3) .035(3) .038(3) .021(3) .013(2) .011(2)
C6 .029(3) .044(3) .041(3) .016(3) .002(2) .006(3)
C7 .024(3) .039(3) .039(3) .007(2) .005(2) .001(2)
C8 .039(3) .033(3) .025(2) .009(2) .015(2) .011(2)
C9 .053(3) .027(3) .036(3) .015(3) .018(3) .016(2)
C10 .042(3) .033(3) .035(3) .020(3) .015(2) .010(2)
C11 .042(3) .042(3) .039(3) .021(3) .025(3) .004(2)
C12 .035(3) .030(3) .026(3) .001(2) .014(2) -.004(2)
C13 .040(3) .030(3) .061(4) .009(3) .017(3) .004(3)
C14 .055(4) .042(4) .049(4) .016(3) .027(3) .020(3)
C15 .058(4) .052(4) .058(4) .035(4) .003(3) .014(3)
C16 .044(4) .037(3) .049(4) .000(3) .018(3) .012(3)
C17 .051(4) .061(4) .035(3) .022(3) .022(3) .015(3)
C18 .050(4) .051(4) .081(5) .030(3) .018(4) .033(4)
OW1 .051(3) .060(3) .060(3) .023(3) .019(2) .003(3)
Br1 .0542(4) .0558(4) .0451(4) .0268(3) .0199(3) .0152(3)

loop_
_atom_site_label
_atom_site_fract_x
_atom_site_fract_y
_atom_site_fract_z
_atom_site_U_iso_or_equiv
_atom_site_thermal_displace_type
_atom_site_calc_flag
_atom_site_refinement_flags
_atom_site_occupancy
_atom_site_disorder_group
_atom_site_type_symbol
Cu1 .00783(7) .20672(5) .22296(4) .0240(2) Uani d . 1 . Cu
N1 .1805(5) .1092(4) .2713(3) .0276(9) Uani d . 1 . N
N2 .2109(5) .3773(4) .2979(3) .0272(9) Uani d . 1 . N
N3 -.1642(5) .2992(4) .1862(3) .0296(9) Uani d . 1 . N
N4 -.2004(5) .0373(4) .1803(3) .0257(9) Uani d . 1 . N
O1 .0509(5) .1839(4) .0714(3) .0371(9) Uani d . 1 . O
O2 .2419(5) .1332(4) .0149(3) .0502(11) Uani d . 1 . O
C1 .3402(7) .2147(6) .3480(4) .0356(12) Uani d . 1 . C
C2 .3651(6) .3425(5) .3107(5) .0359(12) Uani d . 1 . C
C3 .2210(6) .5065(5) .2628(4) .0325(11) Uani d . 1 . C
C4 .0480(7) .5234(6) .2455(5) .0385(13) Uani d . 1 . C
C5 -.1110(7) .4280(5) .1536(4) .0365(12) Uani d . 1 . C
C6 -.3168(7) .1976(6) .1015(5) .0401(13) Uani d . 1 . C
C7 -.3535(7) .0753(6) .1493(5) .0370(12) Uani d . 1 . C
C8 -.2028(7) -.0606(5) .2527(4) .0324(11) Uani d . 1 . C
C9 -.0480(7) -.1015(5) .2674(5) .0369(12) Uani d . 1 . C
C10 .1274(7) -.0002(5) .3291(4) .0346(12) Uani d . 1 . C
C11 .2069(8) .0605(6) .1714(4) .0369(12) Uani d . 1 . C
C12 .1647(6) .1338(5) .0780(4) .0329(12) Uani d . 1 . C
C13 .3571(8) .6191(6) .3528(6) .0452(14) Uani d . 1 . C
C14 .2580(9) .5056(7) .1584(5) .0462(15) Uani d . 1 . C
C15 -.2552(10) .4858(7) .1291(6) .056(2) Uani d . 1 . C
C16 -.3641(8) -.1842(6) .1979(5) .0466(15) Uani d . 1 . C
C17 -.2001(9) .0006(7) .3629(5) .0463(15) Uani d . 1 . C
C18 .2591(9) -.0678(7) .3616(7) .057(2) Uani d . 1 . C
OW1 .2349(6) .6708(5) .6086(4) .0575(13) Uani d . 1 . O
Br1 .15758(8) .34891(6) .54269(5) .0490(2) Uani d . 1 . Br
H1N2 .201(8) .386(6) .359(5) .060 Uiso d . 1 . H
H1N3 -.197(8) .313(6) .242(5) .060 Uiso d . 1 . H
H1N4 -.203(8) .002(6) .113(5) .060 Uiso d . 1 . H
H1A .330(8) .224(6) .414(5) .060 Uiso d . 1 . H
H1B .430(9) .188(6) .356(5) .060 Uiso d . 1 . H
H2A .474(8) .415(6) .360(5) .060 Uiso d . 1 . H
H2B .380(8) .341(6) .241(5) .060 Uiso d . 1 . H
H4A .071(8) .617(7) .234(5) .060 Uiso d . 1 . H
H4B .034(8) .517(6) .305(5) .060 Uiso d . 1 . H
H5 -.081(8) .413(6) .089(5) .060 Uiso d . 1 . H
H6A -.410(8) .230(6) .088(5) .060 Uiso d . 1 . H
H6B -.290(8) .181(6) .033(5) .060 Uiso d . 1 . H
H7A -.384(8) .093(6) .213(5) .060 Uiso d . 1 . H
H7B -.439(8) .006(7) .097(5) .060 Uiso d . 1 . H
H9A -.058(8) -.143(6) .199(5) .060 Uiso d . 1 . H
H9B -.064(8) -.176(6) .313(5) .060 Uiso d . 1 . H
H10 .133(8) .046(6) .393(5) .060 Uiso d . 1 . H
H11A .328(9) .071(6) .189(5) .060 Uiso d . 1 . H
H11B .137(8) -.028(7) .138(5) .060 Uiso d . 1 . H
H13A .339(8) .618(6) .419(5) .060 Uiso d . 1 . H
H13B .455(9) .606(6) .361(5) .060 Uiso d . 1 . H
H13C .369(8) .706(7) .337(5) .060 Uiso d . 1 . H
H14A .377(9) .518(6) .174(5) .060 Uiso d . 1 . H
H14B .172(8) .422(7) .096(5) .060 Uiso d . 1 . H
H14C .247(9) .570(7) .134(5) .060 Uiso d . 1 . H
H15A -.352(9) .435(7) .075(5) .060 Uiso d . 1 . H
H15B -.269(8) .504(6) .194(5) .060 Uiso d . 1 . H
H15C -.210(8) .569(7) .112(5) .060 Uiso d . 1 . H
H16A -.372(8) -.227(6) .126(5) .060 Uiso d . 1 . H
H16B -.352(9) -.241(7) .236(5) .060 Uiso d . 1 . H
H16C -.460(9) -.164(6) .193(5) .060 Uiso d . 1 . H
H17A -.107(9) .087(7) .393(5) .060 Uiso d . 1 . H
H17B -.317(9) .012(6) .346(5) .060 Uiso d . 1 . H
H17C -.216(9) -.059(7) .391(5) .060 Uiso d . 1 . H
H18A .217(8) -.134(6) .405(5) .060 Uiso d . 1 . H
H18B .384(9) -.002(6) .400(5) .060 Uiso d . 1 . H
H18C .283(8) -.104(6) .303(5) .060 Uiso d . 1 . H
H1OW .157(9) .674(7) .578(6) .060 Uiso d . 1 . H
H2OW .214(9) .590(7) .598(6) .060 Uiso d . 1 . H

loop_
_atom_type_symbol
_atom_type_description
_atom_type_scat_dispersion_real
_atom_type_scat_dispersion_imag
_atom_type_scat_source
C C 0.0033 0.0016 'International Tables Vol C Tables 4.2.6.8 and 6.1.1.4'
H H 0.0000 0.0000 'International Tables Vol C Tables 4.2.6.8 and 6.1.1.4'
N N 0.0061 0.0033 'International Tables Vol C Tables 4.2.6.8 and 6.1.1.4'
O O 0.0106 0.0060 'International Tables Vol C Tables 4.2.6.8 and 6.1.1.4'
Br Br -0.2901 2.4595 'International Tables Vol C Tables 4.2.6.8 and 6.1.1.4'
Cu Cu 0.3201 1.2651 'International Tables Vol C Tables 4.2.6.8 and 6.1.1.4'

loop_
_geom_angle_atom_site_label_1
_geom_angle_atom_site_label_2
_geom_angle_atom_site_label_3
_geom_angle
_geom_angle_publ_flag
N3 Cu1 N2 93.8(2) yes
N3 Cu1 N4 85.5(2) yes
N2 Cu1 N4 167.6(2) yes
N3 Cu1 N1 175.7(2) yes
N2 Cu1 N1 86.6(2) yes
N4 Cu1 N1 93.2(2) yes
N3 Cu1 O1 100.5(2) yes
N2 Cu1 O1 96.01(15) yes
N4 Cu1 O1 96.30(15) yes
N1 Cu1 O1 83.71(14) yes
C11 N1 C1 110.3(4) yes
C11 N1 C10 111.8(4) yes
C1 N1 C10 109.1(4) yes
C11 N1 Cu1 106.5(3) yes
C1 N1 Cu1 104.1(3) yes
C10 N1 Cu1 114.8(3) yes
C2 N2 C3 114.0(4) yes
C2 N2 Cu1 105.7(3) yes
C3 N2 Cu1 123.2(3) yes
C2 N2 H1N2 108.(4) no
C3 N2 H1N2 106.(4) no
Cu1 N2 H1N2 98.(5) no
C6 N3 C5 113.6(4) yes
C6 N3 Cu1 103.2(3) yes
C5 N3 Cu1 117.4(3) yes
C6 N3 H1N3 105.(4) no
C5 N3 H1N3 107.(4) no
Cu1 N3 H1N3 111.(4) no
C7 N4 C8 114.5(4) yes
C7 N4 Cu1 107.1(3) yes
C8 N4 Cu1 119.7(3) yes
C7 N4 H1N4 102.(4) no
C8 N4 H1N4 111.(4) no
Cu1 N4 H1N4 100.(4) no
C12 O1 Cu1 111.5(3) yes
N1 C1 C2 111.1(4) yes
N1 C1 H1A 107.(4) no
C2 C1 H1A 110.(4) no
N1 C1 H1B 110.(4) no
C2 C1 H1B 112.(4) no
H1A C1 H1B 107.(6) no
N2 C2 C1 108.6(4) yes
N2 C2 H2A 113.(4) no
C1 C2 H2A 113.(3) no
N2 C2 H2B 106.(4) no
C1 C2 H2B 115.(4) no
H2A C2 H2B 101.(5) no
N2 C3 C14 110.1(4) yes
N2 C3 C13 109.7(4) yes
C14 C3 C13 111.0(5) yes
N2 C3 C4 107.6(4) yes
C14 C3 C4 110.6(5) yes
C13 C3 C4 107.8(5) yes
C5 C4 C3 119.0(5) yes
C5 C4 H4A 111.(3) no
C3 C4 H4A 103.(4) no
C5 C4 H4B 109.(5) no
C3 C4 H4B 104.(5) no
H4A C4 H4B 111.(6) no
N3 C5 C4 109.0(4) yes
N3 C5 C15 111.1(5) yes
C4 C5 C15 109.9(5) yes
N3 C5 H5 107.(4) no
C4 C5 H5 108.(4) no
C15 C5 H5 111.(4) no
N3 C6 C7 106.2(4) yes
N3 C6 H6A 108.(4) no
C7 C6 H6A 111.(4) no
N3 C6 H6B 109.(4) no
C7 C6 H6B 112.(4) no
H6A C6 H6B 112.(5) no
N4 C7 C6 109.1(4) yes
N4 C7 H7A 111.(4) no
C6 C7 H7A 110.(4) no
N4 C7 H7B 106.(4) no
C6 C7 H7B 110.(4) no
H7A C7 H7B 111.(5) no
N4 C8 C9 108.5(4) yes
N4 C8 C17 109.8(4) yes
C9 C8 C17 110.8(5) yes
N4 C8 C16 109.7(4) yes
C9 C8 C16 108.0(5) yes
C17 C8 C16 109.9(5) yes
C10 C9 C8 118.6(4) yes
C10 C9 H9A 113.(4) no
C8 C9 H9A 108.(4) no
C10 C9 H9B 106.(3) no
C8 C9 H9B 104.(3) no
H9A C9 H9B 106.(5) no
C9 C10 N1 114.2(4) yes
C9 C10 C18 110.2(5) yes
N1 C10 C18 112.1(5) yes
C9 C10 H10 112.(4) no
N1 C10 H10 102.(4) no
C18 C10 H10 107.(4) no
N1 C11 C12 115.1(4) yes
N1 C11 H11A 110.(3) no
C12 C11 H11A 106.(4) no
N1 C11 H11B 113.(4) no
C12 C11 H11B 103.(4) no
H11A C11 H11B 110.(5) no
O2 C12 O1 126.6(5) yes
O2 C12 C11 116.0(5) yes
O1 C12 C11 117.3(4) yes
C3 C13 H13A 112.(4) no
C3 C13 H13B 105.(4) no
H13A C13 H13B 108.(6) no
C3 C13 H13C 114.(4) no
H13A C13 H13C 108.(5) no
H13B C13 H13C 109.(6) no
C3 C14 H14A 110.(4) no
C3 C14 H14B 113.(3) no
H14A C14 H14B 114.(5) no
C3 C14 H14C 110.(5) no
H14A C14 H14C 104.(6) no
H14B C14 H14C 106.(6) no
C5 C15 H15A 114.(4) no
C5 C15 H15B 106.(4) no
H15A C15 H15B 113.(6) no
C5 C15 H15C 106.(4) no
H15A C15 H15C 111.(6) no
H15B C15 H15C 106.(6) no
C8 C16 H16A 113.(4) no
C8 C16 H16B 107.(5) no
H16A C16 H16B 103.(6) no
C8 C16 H16C 110.(4) no
H16A C16 H16C 112.(5) no
H16B C16 H16C 113.(6) no
C8 C17 H17A 111.(4) no
C8 C17 H17B 105.(3) no
H17A C17 H17B 110.(5) no
C8 C17 H17C 103.(5) no
H17A C17 H17C 127.(6) no
H17B C17 H17C 99.(6) no
C10 C18 H18A 106.(4) no
C10 C18 H18B 113.(4) no
H18A C18 H18B 115.(5) no
C10 C18 H18C 115.(4) no
H18A C18 H18C 114.(5) no
H18B C18 H18C 93.(5) no
H1OW OW1 H2OW 101.(8) no

loop_
_geom_bond_atom_site_label_1
_geom_bond_atom_site_label_2
_geom_bond_site_symmetry_2
_geom_bond_distance
_geom_bond_publ_flag
Cu1 N3 . 2.029(4) yes
Cu1 N2 . 2.038(4) yes
Cu1 N4 . 2.046(4) yes
Cu1 N1 . 2.088(4) yes
Cu1 O1 . 2.157(3) yes
N1 C11 . 1.487(6) yes
N1 C1 . 1.493(6) yes
N1 C10 . 1.511(6) yes
N2 C2 . 1.484(6) yes
N2 C3 . 1.511(6) yes
N2 H1N2 . .84(6) no
N3 C6 . 1.483(7) yes
N3 C5 . 1.489(7) yes
N3 H1N3 . .89(6) no
N4 C7 . 1.480(6) yes
N4 C8 . 1.499(6) yes
N4 H1N4 . .92(6) no
O1 C12 . 1.266(6) yes
O2 C12 . 1.231(6) yes
C1 C2 . 1.499(8) yes
C1 H1A . .91(6) no
C1 H1B . .90(7) no
C2 H2A . 1.01(6) no
C2 H2B . .97(6) no
C3 C14 . 1.513(8) yes
C3 C13 . 1.514(8) yes
C3 C4 . 1.540(7) yes
C4 C5 . 1.524(8) yes
C4 H4A . 1.02(7) no
C4 H4B . .84(6) no
C5 C15 . 1.545(8) yes
C5 H5 . .98(6) no
C6 C7 . 1.519(8) yes
C6 H6A . .96(6) no
C6 H6B . 1.01(6) no
C7 H7A . .98(6) no
C7 H7B . .92(7) no
C8 C9 . 1.523(8) yes
C8 C17 . 1.533(7) yes
C8 C16 . 1.537(8) yes
C9 C10 . 1.508(8) yes
C9 H9A . .93(6) no
C9 H9B . 1.06(6) no
C10 C18 . 1.531(8) yes
C10 H10 . .92(6) no
C11 C12 . 1.543(7) yes
C11 H11A . .98(7) no
C11 H11B . .94(6) no
C13 H13A . .93(7) no
C13 H13B . .89(7) no
C13 H13C . .97(7) no
C14 H14A . .97(7) no
C14 H14B . 1.06(7) no
C14 H14C . .82(6) no
C15 H15A . .89(7) no
C15 H15B . .91(6) no
C15 H15C . .95(7) no
C16 H16A . .99(7) no
C16 H16B . .85(7) no
C16 H16C . .93(7) no
C17 H17A . .99(7) no
C17 H17B . 1.03(7) no
C17 H17C . .77(7) no
C18 H18A . 1.02(7) no
C18 H18B . 1.04(7) no
C18 H18C . .95(6) no
OW1 H1OW . .69(7) no
OW1 H2OW . .83(7) no

loop_
_geom_hbond_atom_site_label_D
_geom_hbond_atom_site_label_H
_geom_hbond_atom_site_label_A
_geom_hbond_site_symmetry_A
_geom_hbond_distance_DH
_geom_hbond_distance_HA
_geom_hbond_distance_DA
_geom_hbond_angle_DHA
_geom_hbond_publ_flag
N2 H1N2 Br1 . 0.84(6) 2.62(6) 3.440(4) 166(6) yes
N3 H1N3 OW1 2_566 0.89(6) 2.10(6) 2.976(7) 167(6) yes
N4 H1N4 O2 2_555 0.92(6) 2.00(6) 2.885(5) 159(5) yes
OW1 H1OW Br1 2_566 0.69(7) 2.65(7) 3.338(5) 172(8) yes
OW1 H2OW Br1 . 0.83(7) 2.51(7) 3.337(5) 173(6) yes

loop_
_geom_torsion_atom_site_label_1
_geom_torsion_atom_site_label_2
_geom_torsion_atom_site_label_3
_geom_torsion_atom_site_label_4
_geom_torsion
_geom_torsion_publ_flag
N2 Cu1 N1 C1 10.1(3) yes
Cu1 N1 C1 C2 -37.2(5) yes
N1 C1 C2 N2 55.8(6) yes
Cu1 N2 C2 C1 -42.9(5) yes
N1 Cu1 N2 C2 17.8(3) yes
N3 Cu1 N2 C3 -32.9(4) yes
Cu1 N2 C3 C4 45.9(5) yes
N2 C3 C4 C5 -65.8(6) yes
C3 C4 C5 N3 74.9(6) yes
Cu1 N3 C5 C4 -58.5(5) yes
N2 Cu1 N3 C5 37.7(4) yes
N4 Cu1 N3 C6 -28.9(3) yes
Cu1 N3 C6 C7 52.7(5) yes
N3 C6 C7 N4 -57.0(6) yes
Cu1 N4 C7 C6 30.5(5) yes
N3 Cu1 N4 C7 -0.8(3) yes
N1 Cu1 N4 C8 42.6(3) yes
Cu1 N4 C8 C9 -56.9(5) yes
N4 C8 C9 C10 66.8(6) yes
C8 C9 C10 N1 -68.3(6) yes
Cu1 N1 C10 C9 53.5(5) yes
N4 Cu1 N1 C10 -38.2(3) yes
O1 Cu1 N1 C11 -10.0(3) yes
N1 Cu1 O1 C12 -4.8(3) yes
Cu1 O1 C12 C11 18.8(5) yes
N1 C11 C12 O1 -29.3(7) yes
Cu1 N1 C11 C12 22.1(5) yes
